data_2003747
loop_
_publ_author_name
'Tahirov, T. H.'
'Lu, T.-H.'
'Lan, W.-J.'
'Lai, C.-Y.'
'Chi, T.-Y.'
'Chung, C.-S.'

_publ_section_title
;(Ethylenediamine-<i>N</i>,<i>N</i>')(1,4,7,11-tetraazacyclotetradecane-<i>N</i>,<i>N</i>',<i>N</i>'',<i>N</i>''')nickel(II)
 Diperchlorate
;
_journal_issue 8
_journal_name_full 'Acta Crystallographica Section C'
_journal_page_first 1531
_journal_page_last 1533
_journal_paper_doi 10.1107/S0108270195001223
_journal_volume 51
_journal_year 1995
_chemical_formula_sum 'C12 H32 Cl2 N6 Ni O8'
_chemical_formula_weight 518.038
_space_group_IT_number 36
_symmetry_cell_setting orthorhombic
_symmetry_space_group_name_Hall 'C 2c -2c'
_symmetry_space_group_name_H-M 'C c m 21'
_atom_type_scat_source IntTabIV
_cell_angle_alpha 90
_cell_angle_beta 90
_cell_angle_gamma 90
_cell_formula_units_Z 8
_cell_length_a 13.3863(9)
_cell_length_b 13.5141(7)
_cell_length_c 24.227(2)
_cell_measurement_reflns_used 25
_cell_measurement_temperature 298(3)
_cell_measurement_theta_max 16.65
_cell_measurement_theta_min 7.95
_cell_volume 4382.8(5)
_diffrn_measurement_device 'Enraf-Nonius CAD-4'
_diffrn_measurement_method \q/2\q
_diffrn_radiation_type MoK\a
_diffrn_radiation_wavelength 0.71073
_diffrn_reflns_av_R_equivalents 0.021
_diffrn_reflns_limit_h_max 15
_diffrn_reflns_limit_h_min 0
_diffrn_reflns_limit_k_max 16
_diffrn_reflns_limit_k_min 0
_diffrn_reflns_limit_l_max 28
_diffrn_reflns_limit_l_min 0
_diffrn_reflns_number 4021
_diffrn_reflns_theta_max 24.9
_diffrn_standards_decay_% 1
_diffrn_standards_interval_time 60
_diffrn_standards_number 3
_exptl_absorpt_coefficient_mu 1.18
_exptl_absorpt_correction_T_max 0.9996
_exptl_absorpt_correction_T_min 0.9529
_exptl_absorpt_correction_type empirical
_exptl_crystal_colour blue
_exptl_crystal_density_diffrn 1.57
_exptl_crystal_description parallelepiped
_exptl_crystal_size_max 0.38
_exptl_crystal_size_mid 0.28
_exptl_crystal_size_min 0.25
_refine_diff_density_max 0.57(7)
_refine_diff_density_min -0.42(7)
_refine_ls_extinction_method none
_refine_ls_goodness_of_fit_obs 1.40
_refine_ls_number_parameters 294
_refine_ls_number_reflns 1706
_refine_ls_R_factor_obs 0.045
_refine_ls_shift/esd_max 0.033
_refine_ls_structure_factor_coef F
_refine_ls_weighting_details 'w = 1/[\s^2^(F) + 0.0016F^2^]'
_refine_ls_weighting_scheme calc
_refine_ls_wR_factor_obs 0.064
_reflns_number_observed 1706
_reflns_number_total 2065
_reflns_observed_criterion I>\s(I)
_cod_data_source_file as1130.cif
_cod_data_source_block as1130a
_cod_depositor_comments
;
 Marking attached hydrogen atoms.

 Antanas Vaitkus,
 2017-01-18

 Marking atom 'C7' as having the occupancy of 0.5.

 Antanas Vaitkus,
 2017-01-18

 Adding the _atom_site_type_symbol data item.

 Antanas Vaitkus,
 2017-01-18

The following automatic conversions were performed:

'_refine_ls_weighting_scheme' value '1/[\s^2^(F) + 0.0016F^2^]' was
changed to 'calc'. New tag '_refine_ls_weighting_details' was
created. The value of the new tag was set to 'w = 1/[\s^2^(F) +
0.0016F^2^]'.

Automatic conversion script
Id: cif_fix_values 3143 2015-03-26 13:38:13Z robertas 
;
_cod_original_cell_volume 4382.7(5)
_cod_original_sg_symbol_Hall 'C 21 -2c'
_cod_database_code 2003747

loop_
_symmetry_equiv_pos_as_xyz
x,y,z
-x,-y,1/2+z
-x,y,1/2+z
x,-y,z
1/2+x,1/2+y,z
1/2-x,1/2-y,1/2+z
1/2-x,1/2+y,1/2+z
1/2+x,1/2-y,z

loop_
_atom_site_label
_atom_site_type_symbol
_atom_site_fract_x
_atom_site_fract_y
_atom_site_fract_z
_atom_site_occupancy
_atom_site_B_iso_or_equiv
_atom_site_attached_hydrogens
Ni1 Ni .99479(10) 0 .39500 1 3.04(7) 0
Ni2 Ni .50511(9) 0 .11644(6) 1 3.11(7) 0
Cl1 Cl .21192(16) .25102(16) .50436(16) 1 5.21(9) 0
Cl2 Cl .4529(3) 0 .31900(19) 1 4.78(15) 0
Cl3 Cl .9740(3) 0 .18939(17) 1 5.18(16) 0
O1 O .2603(8) .3416(5) .5096(6) 1 9.9(5) 0
O2 O .1057(6) .2675(7) .5069(7) 1 10.7(6) 0
O3 O .2267(12) .1897(8) .5469(6) 1 13.4(9) 0
O4 O .2295(9) .2030(8) .4532(4) 1 10.5(6) 0
O5 O .5489(11) 0 .3319(4) 1 21.7(27) 0
O6 O .3978(10) 0 .3672(6) 1 8.4(7) 0
O7 O .4229(10) .0806(7) .2866(4) 1 11.3(7) 0
O8 O .9492(12) .0788(7) .2232(5) 1 12.1(9) 0
O9 O 1.0755(10) 0 .1819(11) 1 13.4(14) 0
O10 O .9223(16) 0 .1429(7) 1 17.4(19) 0
N1 N .8616(7) 0 .3450(5) 1 5.0(6) 0
N2 N 1.0165(5) .1576(5) .3855(4) 1 4.1(3) 0
N3 N 1.0952(7) 0 .3286(5) 1 4.3(5) 0
N4 N 1.1158(9) 0 .4581(5) 1 4.7(5) 0
N5 N .9052(9) 0 .4690(5) 1 5.0(5) 2
N6 N .6091(8) 0 .1839(5) 1 5.3(6) 0
N7 N .4795(6) .1572(6) .1216(5) 1 5.3(4) 0
N8 N .3748(7) 0 .1645(5) 1 3.7(4) 0
N9 N .6258(10) 0 .0593(5) 1 4.8(5) 0
N10 N .4224(9) 0 .0394(5) 1 4.4(5) 0
C1 C .7999(7) .0896(8) .3531(5) 1 5.5(4) 0
C2 C .8533(7) .1854(8) .3435(5) 1 5.7(4) 0
C3 C .9272(8) .2159(7) .3856(5) 1 6.0(5) 0
C4 C 1.0830(7) .1754(7) .3374(5) 1 5.3(4) 0
C5 C 1.1541(5) .0895(6) .3314(4) 1 4.8(4) 0
C6 C 1.0664(14) 0 .5113(7) 1 7.5(10) 2
C7 C .9695(18) .0420(14) .5130(7) 0.5 4.9(8) 2
C8 C .6753(9) .0913(13) .1876(6) 1 9.1(8) 0
C9 C .6163(11) .1856(11) .1907(6) 1 8.3(7) 0
C10 C .5663(10) .2218(8) .1383(6) 1 7.9(7) 0
C11 C .3924(8) .1765(6) .1575(5) 1 5.7(4) 0
C12 C .3183(6) .0920(8) .1534(5) 1 5.6(4) 0
C13 C .5865(20) 0 .0033(10) 1 12.2(17) 0
C14 C .4915(14) 0 -.0072(9) 1 9.2(16) 0
HN1 H .893 .0 .303 1 3.4 0
HN2 H 1.061 .178 .422 1 5.5 0
HN3 H 1.040 .0 .300 1 3.4 0
HN4 H 1.161 .065 .454 1 5.5 0
HN6 H .566 .0 .223 1 3.4 0
HN7 H .464 .176 .081 1 5.5 0
HN8 H .358 .0 .208 1 3.4 0
HN9 H .672 .065 .065 1 6.0 0
HN10 H .376 .065 .037 1 5.1 0
H1 H .737 .084 .325 1 6.4 0
H2 H .773 .088 .395 1 6.4 0
H3 H .891 .178 .303 1 6.7 0
H4 H .797 .242 .340 1 6.7 0
H5 H .895 .212 .425 1 6.8 0
H6 H .950 .292 .376 1 6.8 0
H7 H 1.038 .182 .300 1 6.4 0
H8 H 1.125 .243 .343 1 6.4 0
H9 H 1.205 .088 .366 1 5.9 0
H10 H 1.197 .098 .294 1 5.9 0
H11 H .722 .082 .223 1 9.5 0
H12 H .722 .091 .151 1 9.5 0
H13 H .560 .173 .222 1 9.2 0
H14 H .668 .241 .204 1 9.2 0
H15 H .620 .222 .106 1 9.4 0
H16 H .539 .295 .147 1 9.4 0
H17 H .417 .182 .201 1 6.4 0
H18 H .358 .245 .147 1 6.4 0
H19 H .287 .091 .112 1 6.6 0
H20 H .258 .101 .183 1 6.6 0
H21 H .623 .065 -.015 1 12.2 0
H22 H .479 .065 -.031 1 11.1 0

loop_
_geom_angle_atom_site_label_1
_geom_angle_atom_site_label_2
_geom_angle_atom_site_label_3
_geom_angle_site_symmetry_3
_geom_angle
_geom_angle_publ_flag
N1 Ni1 N2 . 92.9(2) yes
N1 Ni1 N3 . 95.7(4) yes
N1 Ni1 N4 . 170.9(4) yes
N1 Ni1 N5 . 90.4(4) yes
N2 Ni1 N2 4_555 160.2(3) yes
N2 Ni1 N3 . 80.3(2) yes
N2 Ni1 N4 . 88.6(2) yes
N2 Ni1 N5 . 99.4(2) yes
N3 Ni1 N4 . 93.5(4) yes
N3 Ni1 N5 . 173.9(4) yes
N4 Ni1 N5 . 80.4(4) yes
N6 Ni2 N7 . 93.3(3) yes
N6 Ni2 N8 . 96.7(4) yes
N6 Ni2 N9 . 90.2(4) yes
N6 Ni2 N10 . 170.3(4) yes
N7 Ni2 N7 4_555 160.5(3) yes
N7 Ni2 N8 . 80.5(2) yes
N7 Ni2 N9 . 99.1(3) yes
N7 Ni2 N10 . 88.2(3) yes
N8 Ni2 N9 . 173.1(4) yes
N8 Ni2 N10 . 93.0(4) yes
N9 Ni2 N10 . 80.1(5) yes
Ni1 N1 C1 . 112.8(6) yes
C1 N1 C1 4_555 109.9(8) yes
Ni1 N2 C3 . 115.4(6) yes
Ni1 N2 C4 . 108.9(6) yes
C3 N2 C4 . 114.4(8) yes
Ni1 N3 C5 . 108.3(6) yes
C5 N3 C5 4_555 113.6(8) yes
Ni1 N4 C6 . 106.2(9) no
Ni1 N5 C7 . 106.0(10) no
Ni2 N6 C8 4_555 115.0(7) yes
C8 N6 C8 4_555 108.0(10) yes
Ni2 N7 C10 . 117.6(7) yes
Ni2 N7 C11 . 109.5(6) yes
C10 N7 C11 . 110.4(9) yes
Ni2 N8 C12 . 108.9(6) yes
C12 N8 C12 4_555 114.4(8) yes
Ni2 N9 C13 . 109.0(10) no
Ni2 N10 C14 . 110.0(10) no
N1 C1 C2 . 114.9(8) no
C1 C2 C3 . 117.0(9) no
N2 C3 C2 . 113.8(9) no
N2 C4 C5 . 109.2(7) no
N3 C5 C4 . 107.8(6) no
N4 C6 C7 . 116.0(10) no
N5 C7 C6 . 111.0(10) no
N6 C8 C9 . 112.6(9) no
C8 C9 C10 . 118.0(10) no
N7 C10 C9 . 112.2(9) no
N7 C11 C12 . 110.2(8) no
N8 C12 C11 . 106.7(7) no
N9 C13 C14 . 123(2) no
N10 C14 C13 . 118(2) no

loop_
_geom_bond_atom_site_label_1
_geom_bond_atom_site_label_2
_geom_bond_distance
_geom_bond_publ_flag
Ni1 N1 2.160(10) yes
Ni1 N2 2.162(7) yes
Ni1 N3 2.100(10) yes
Ni1 N4 2.230(10) yes
Ni1 N5 2.160(10) yes
Ni2 N6 2.150(10) yes
Ni2 N7 2.156(7) yes
Ni2 N8 2.100(10) yes
Ni2 N9 2.130(10) yes
Ni2 N10 2.170(10) yes
N1 C1 1.480(10) yes
N2 C3 1.430(10) yes
N2 C4 1.490(10) yes
N3 C5 1.445(9) yes
N4 C6 1.45(2) no
N5 C7 1.48(2) no
N6 C8 1.52(2) yes
N7 C10 1.510(10) yes
N7 C11 1.480(10) yes
N8 C12 1.480(10) yes
N9 C13 1.46(3) no
N10 C14 1.46(2) no
C1 C2 1.50(2) no
C2 C3 1.48(2) no
C4 C5 1.510(10) no
C6 C7 1.42(3) no
C8 C9 1.50(3) no
C9 C10 1.52(2) no
C11 C12 1.52(2) no
C13 C14 1.30(3) no

loop_
_geom_torsion_atom_site_label_1
_geom_torsion_atom_site_label_2
_geom_torsion_atom_site_label_3
_geom_torsion_atom_site_label_4
_geom_torsion
_geom_torsion_publ_flag
C1 N1 C1 C2 -178.0(10) yes
C4 N2 C3 C2 71.8(8) yes
C3 N2 C4 C5 -161.0(10) yes
C5 N3 C5 C4 -171.0(10) yes
C8 N6 C8 C9 -174.0(10) yes
C11 N7 C10 C9 76.0(10) yes
C10 N7 C11 C12 -162.0(10) yes
C12 N8 C12 C11 -171.0(10) yes
N1 C1 C2 C3 -72.4(8) yes
C1 C2 C3 N2 71.4(9) yes
N2 C4 C5 N3 54.2(6) yes
N6 C8 C9 C10 -74.0(10) yes
C8 C9 C10 N7 70.0(10) yes
N7 C11 C12 N8 52.8(7) yes
